data_7127372
loop_
_publ_author_name
'Kiernicki, John J.'
'Norwine, Emily E.'
'Lovasz, Myles A.'
'Zeller, Matthias'
'Szymczak, Nathaniel K.'

_publ_section_title
;
 Mobility of Lewis acids within the secondary coordination sphere: toward
 a model for cooperative substrate binding.
;
_journal_issue 86
_journal_name_full 'Chemical communications (Cambridge, England)'
_journal_page_first 13105
_journal_page_last 13108
_journal_paper_doi 10.1039/d0cc05121g
_journal_volume 56
_journal_year 2020
_chemical_formula_sum 'C25 H38 B Br2 N3 Zn'
_chemical_formula_weight 616.58
_chemical_properties_physical Air-sensitive,Moisture-sensitive,Hygroscopic
_space_group_crystal_system monoclinic
_space_group_IT_number 14
_space_group_name_Hall '-P 2ybc'
_space_group_name_H-M_alt 'P 1 21/c 1'
_atom_sites_solution_hydrogens geom
_atom_sites_solution_primary direct
_atom_sites_solution_secondary difmap
_audit_creation_method SHELXL-2018/3
_audit_update_record
;
2020-06-24 deposited with the CCDC.	2020-09-16 downloaded from the CCDC.
;
_cell_angle_alpha 90
_cell_angle_beta 103.198(2)
_cell_angle_gamma 90
_cell_formula_units_Z 4
_cell_length_a 15.0468(16)
_cell_length_b 11.2801(7)
_cell_length_c 16.7588(17)
_cell_measurement_reflns_used 9984
_cell_measurement_temperature 150(2)
_cell_measurement_theta_max 30.4944
_cell_measurement_theta_min 2.4974
_cell_volume 2769.3(4)
_computing_cell_refinement 'SAINT V8.38A (Bruker, 2016)'
_computing_data_collection 'Apex3 v2018.1-0 (Bruker, 2018)'
_computing_data_reduction 'SAINT V8.38A (Bruker, 2016)'
_computing_structure_refinement
;  
SHELXL-2018/3 (Sheldrick, 2015, 2018), 
SHELXLE Rev988 (H\"ubschle et al., 2011)
;
_computing_structure_solution 'SHELXS-97 (Sheldrick, 2008)'
_diffrn_ambient_temperature 150(2)
_diffrn_detector_area_resol_mean 10.4167
_diffrn_measured_fraction_theta_full 0.964
_diffrn_measured_fraction_theta_max 0.881
_diffrn_measurement_device_type 'Bruker AXS D8 Quest CMOS diffractometer'
_diffrn_measurement_method 'omega and phi scans'
_diffrn_radiation_monochromator 'Triumph curved graphite crystal'
_diffrn_radiation_type MoK\a
_diffrn_radiation_wavelength 0.71073
_diffrn_reflns_av_R_equivalents 0.0589
_diffrn_reflns_av_unetI/netI 0.0543
_diffrn_reflns_Laue_measured_fraction_full 0.964
_diffrn_reflns_Laue_measured_fraction_max 0.881
_diffrn_reflns_limit_h_max 21
_diffrn_reflns_limit_h_min -19
_diffrn_reflns_limit_k_max 16
_diffrn_reflns_limit_k_min -12
_diffrn_reflns_limit_l_max 21
_diffrn_reflns_limit_l_min -23
_diffrn_reflns_number 25468
_diffrn_reflns_point_group_measured_fraction_full 0.964
_diffrn_reflns_point_group_measured_fraction_max 0.881
_diffrn_reflns_theta_full 25.242
_diffrn_reflns_theta_max 30.500
_diffrn_reflns_theta_min 2.195
_diffrn_source 'fine focus sealed tube X-ray source'
_diffrn_source_current '30 mA'
_diffrn_source_voltage '50 kV'
_exptl_absorpt_coefficient_mu 3.790
_exptl_absorpt_correction_T_max 0.7461
_exptl_absorpt_correction_T_min 0.4692
_exptl_absorpt_correction_type multi-scan
_exptl_absorpt_process_details
;
 SADABS 2016/2: Krause, L., Herbst-Irmer, R., Sheldrick G.M. & Stalke D.,
 J. Appl. Cryst. 48 (2015) 3-10
;
_exptl_crystal_colour colourless
_exptl_crystal_density_diffrn 1.479
_exptl_crystal_description plate
_exptl_crystal_F_000 1256
_exptl_crystal_recrystallization_method 'Re-crystallisation from solvent'
_exptl_crystal_size_max 0.22
_exptl_crystal_size_mid 0.11
_exptl_crystal_size_min 0.07
_refine_diff_density_max 0.794
_refine_diff_density_min -0.880
_refine_diff_density_rms 0.096
_refine_ls_extinction_method none
_refine_ls_goodness_of_fit_ref 1.039
_refine_ls_hydrogen_treatment constr
_refine_ls_matrix_type full
_refine_ls_number_parameters 366
_refine_ls_number_reflns 7432
_refine_ls_number_restraints 341
_refine_ls_restrained_S_all 1.029
_refine_ls_R_factor_all 0.0579
_refine_ls_R_factor_gt 0.0396
_refine_ls_shift/su_max 0.001
_refine_ls_shift/su_mean 0.000
_refine_ls_structure_factor_coef Fsqd
_refine_ls_weighting_details 'w=1/[\s^2^(Fo^2^)+(0.0415P)^2^+1.9415P] where P=(Fo^2^+2Fc^2^)/3'
_refine_ls_weighting_scheme calc
_refine_ls_wR_factor_gt 0.0961
_refine_ls_wR_factor_ref 0.1058
_reflns_Friedel_coverage 0.000
_reflns_number_gt 5650
_reflns_number_total 7432
_reflns_threshold_expression 'I > 2\s(I)'
_cod_data_source_file d0cc05121g2.cif
_cod_data_source_block JK2519_0m
_cod_depositor_comments 'Adding full bibliography for 7127369--7127381.cif.'
_cod_original_sg_symbol_H-M 'P 21/c'
_cod_database_code 7127372
_shelx_shelxl_version_number 2018/3
_shelx_space_group_comment
;
The symmetry employed for this shelxl refinement is uniquely defined
by the following loop, which should always be used as a source of
symmetry information in preference to the above space-group names.
They are only intended as comments.
;

loop_
_space_group_symop_operation_xyz
'x, y, z'
'-x, y+1/2, -z+1/2'
'-x, -y, -z'
'x, -y-1/2, z-1/2'

loop_
_atom_site_label
_atom_site_type_symbol
_atom_site_fract_x
_atom_site_fract_y
_atom_site_fract_z
_atom_site_U_iso_or_equiv
_atom_site_adp_type
_atom_site_occupancy
_atom_site_site_symmetry_order
_atom_site_calc_flag
_atom_site_refinement_flags_posn
_atom_site_refinement_flags_adp
_atom_site_refinement_flags_occupancy
_atom_site_disorder_assembly
_atom_site_disorder_group
N1 N 0.40868(15) 0.64378(19) 0.16927(12) 0.0256(4) Uani 1 1 d . . . . .
N2 N 0.33821(16) 0.8535(2) 0.11845(12) 0.0270(4) Uani 1 1 d . . . . .
N3 N 0.30782(16) 0.96615(19) 0.10724(13) 0.0270(4) Uani 1 1 d . . . . .
Zn1 Zn 0.38988(2) 0.72404(3) 0.05505(2) 0.02886(9) Uani 1 1 d . . . . .
Br1 Br 0.52883(2) 0.79002(3) 0.02893(2) 0.03656(9) Uani 1 1 d . . . . .
Br2 Br 0.28111(2) 0.62882(3) -0.04743(2) 0.04497(10) Uani 1 1 d . . . . .
C1 C 0.4675(2) 0.4640(2) 0.12081(16) 0.0343(6) Uani 1 1 d . . . . .
H1A H 0.414156 0.455861 0.075040 0.052 Uiso 1 1 calc R U . . .
H1B H 0.488693 0.385217 0.141433 0.052 Uiso 1 1 calc R U . . .
H1C H 0.516429 0.504928 0.101971 0.052 Uiso 1 1 calc R U . . .
C2 C 0.44189(18) 0.5346(2) 0.18832(15) 0.0271(5) Uani 1 1 d . . . . .
C3 C 0.45113(19) 0.4905(2) 0.26761(16) 0.0291(5) Uani 1 1 d . . . . .
H3 H 0.473645 0.412536 0.280648 0.035 Uiso 1 1 calc R U . . .
C4 C 0.4274(2) 0.5608(2) 0.32720(15) 0.0303(6) Uani 1 1 d . . . . .
H4 H 0.434174 0.531730 0.381462 0.036 Uiso 1 1 calc R U . . .
C5 C 0.39363(19) 0.6738(2) 0.30708(15) 0.0291(5) Uani 1 1 d . . . . .
H5 H 0.377390 0.723498 0.347248 0.035 Uiso 1 1 calc R U . . .
C6 C 0.38401(18) 0.7129(2) 0.22701(14) 0.0236(5) Uani 1 1 d . . . . .
C7 C 0.34727(18) 0.8289(2) 0.19823(14) 0.0258(5) Uani 1 1 d . . . . .
C8 C 0.32126(18) 0.9271(2) 0.23826(15) 0.0271(5) Uani 1 1 d . . . . .
H8 H 0.320657 0.932907 0.294687 0.033 Uiso 1 1 calc R U . . .
C9 C 0.29646(18) 1.0143(2) 0.17904(15) 0.0268(5) Uani 1 1 d . . . . .
C10 C 0.2664(2) 1.1406(3) 0.18948(18) 0.0347(6) Uani 1 1 d . . . . .
C11 C 0.2690(3) 1.1604(3) 0.2807(2) 0.0478(8) Uani 1 1 d . . . . .
H11A H 0.251389 1.242344 0.289063 0.072 Uiso 1 1 calc R U . . .
H11B H 0.330900 1.145752 0.313187 0.072 Uiso 1 1 calc R U . . .
H11C H 0.226310 1.105853 0.297991 0.072 Uiso 1 1 calc R U . . .
C12 C 0.3337(3) 1.2293(3) 0.1658(2) 0.0475(8) Uani 1 1 d . . . . .
H12A H 0.332861 1.220664 0.107423 0.071 Uiso 1 1 calc R U . . .
H12B H 0.395438 1.213393 0.198371 0.071 Uiso 1 1 calc R U . . .
H12C H 0.315840 1.310209 0.176492 0.071 Uiso 1 1 calc R U . . .
C13 C 0.1694(2) 1.1619(3) 0.1400(2) 0.0505(8) Uani 1 1 d . . . . .
H13A H 0.168414 1.159167 0.081378 0.076 Uiso 1 1 calc R U . . .
H13B H 0.148362 1.239853 0.153832 0.076 Uiso 1 1 calc R U . . .
H13C H 0.128947 1.100319 0.153035 0.076 Uiso 1 1 calc R U . . .
C14 C 0.2814(2) 1.0063(3) 0.02141(16) 0.0329(6) Uani 1 1 d . . . . .
H14A H 0.329800 0.984357 -0.007178 0.040 Uiso 1 1 calc R U . . .
H14B H 0.275561 1.093715 0.020034 0.040 Uiso 1 1 calc R U . . .
C15 C 0.1910(2) 0.9509(3) -0.02322(17) 0.0392(7) Uani 1 1 d . . . . .
H15A H 0.191415 0.865562 -0.009266 0.047 Uiso 1 1 calc R U . . .
H15B H 0.140574 0.988785 -0.003680 0.047 Uiso 1 1 calc R U . . .
C16 C 0.1731(2) 0.9639(3) -0.11596(18) 0.0416(7) Uani 1 1 d . . . . .
H16A H 0.175514 1.049020 -0.129794 0.050 Uiso 1 1 calc R U . . .
H16B H 0.222070 0.922843 -0.135796 0.050 Uiso 1 1 calc R U . . .
C17 C 0.0813(3) 0.9137(4) -0.1601(2) 0.0583(10) Uani 1 1 d . . . . .
H17A H 0.033443 0.967990 -0.149846 0.070 Uiso 1 1 calc R U . A 1
H17B H 0.073075 0.837111 -0.133863 0.070 Uiso 1 1 calc R U . A 1
B1 B 0.0624(2) 0.8920(4) -0.2551(2) 0.0412(7) Uani 0.749(4) 1 d D U P B 1
C18 C 0.1360(3) 0.8316(4) -0.2939(3) 0.0446(9) Uani 0.749(4) 1 d D U P B 1
H18 H 0.187734 0.802254 -0.249779 0.054 Uiso 0.749(4) 1 calc R U P B 1
C19 C 0.0929(7) 0.7262(8) -0.3509(6) 0.0626(17) Uani 0.749(4) 1 d D U P B 1
H19A H 0.137432 0.701078 -0.382821 0.075 Uiso 0.749(4) 1 calc R U P B 1
H19B H 0.084661 0.658699 -0.315481 0.075 Uiso 0.749(4) 1 calc R U P B 1
C20 C 0.0052(4) 0.7485(6) -0.4086(4) 0.0722(15) Uani 0.749(4) 1 d D U P B 1
H20A H -0.023909 0.670876 -0.425288 0.087 Uiso 0.749(4) 1 calc R U P B 1
H20B H 0.018065 0.785632 -0.458295 0.087 Uiso 0.749(4) 1 calc R U P B 1
C21 C -0.0631(7) 0.8250(7) -0.3796(6) 0.0592(15) Uani 0.749(4) 1 d D U P B 1
H21A H -0.100154 0.773212 -0.352203 0.071 Uiso 0.749(4) 1 calc R U P B 1
H21B H -0.104868 0.859440 -0.428425 0.071 Uiso 0.749(4) 1 calc R U P B 1
C22 C -0.0246(3) 0.9288(4) -0.3197(3) 0.0461(9) Uani 0.749(4) 1 d D U P B 1
H22 H -0.072544 0.956511 -0.291289 0.055 Uiso 0.749(4) 1 calc R U P B 1
C23 C 0.0124(5) 1.0352(8) -0.3600(4) 0.0538(15) Uani 0.749(4) 1 d D U P B 1
H23A H 0.031848 1.097720 -0.318252 0.065 Uiso 0.749(4) 1 calc R U P B 1
H23B H -0.037625 1.068036 -0.403294 0.065 Uiso 0.749(4) 1 calc R U P B 1
C24 C 0.0941(4) 1.0034(5) -0.3985(3) 0.0528(11) Uani 0.749(4) 1 d D U P B 1
H24A H 0.071299 0.955420 -0.448446 0.063 Uiso 0.749(4) 1 calc R U P B 1
H24B H 0.119837 1.077618 -0.415413 0.063 Uiso 0.749(4) 1 calc R U P B 1
C25 C 0.1690(6) 0.9360(9) -0.3418(7) 0.0534(14) Uani 0.749(4) 1 d D U P B 1
H25A H 0.204635 0.992259 -0.301546 0.064 Uiso 0.749(4) 1 calc R U P B 1
H25B H 0.210682 0.903446 -0.374323 0.064 Uiso 0.749(4) 1 calc R U P B 1
B1B B 0.0624(2) 0.8920(4) -0.2551(2) 0.0412(7) Uani 0.251(4) 1 d D U P B 2
C18B C 0.0120(9) 0.7929(12) -0.3137(8) 0.0538(18) Uani 0.251(4) 1 d D U P B 2
H18B H -0.015260 0.732797 -0.282472 0.065 Uiso 0.251(4) 1 calc R U P B 2
C19B C -0.063(2) 0.8465(18) -0.3865(19) 0.058(3) Uani 0.251(4) 1 d D U P B 2
H19C H -0.048922 0.823334 -0.439034 0.070 Uiso 0.251(4) 1 calc R U P B 2
H19D H -0.123114 0.810634 -0.384921 0.070 Uiso 0.251(4) 1 calc R U P B 2
C20B C -0.0725(9) 0.9767(14) -0.3849(9) 0.057(2) Uani 0.251(4) 1 d D U P B 2
H20C H -0.097427 0.999384 -0.337241 0.069 Uiso 0.251(4) 1 calc R U P B 2
H20D H -0.116576 1.002667 -0.435103 0.069 Uiso 0.251(4) 1 calc R U P B 2
C21B C 0.0168(14) 1.041(2) -0.3795(13) 0.051(3) Uani 0.251(4) 1 d D U P B 2
H21C H 0.007001 1.126635 -0.373997 0.062 Uiso 0.251(4) 1 calc R U P B 2
H21D H 0.036924 1.027798 -0.431073 0.062 Uiso 0.251(4) 1 calc R U P B 2
C22B C 0.0930(9) 0.9992(12) -0.3071(7) 0.0497(18) Uani 0.251(4) 1 d D U P B 2
H22B H 0.115860 1.067642 -0.270103 0.060 Uiso 0.251(4) 1 calc R U P B 2
C23B C 0.1727(18) 0.940(2) -0.336(2) 0.053(3) Uani 0.251(4) 1 d D U P B 2
H23C H 0.220216 0.916152 -0.287324 0.064 Uiso 0.251(4) 1 calc R U P B 2
H23D H 0.200188 0.998464 -0.367270 0.064 Uiso 0.251(4) 1 calc R U P B 2
C24B C 0.1404(10) 0.8282(14) -0.3910(9) 0.054(2) Uani 0.251(4) 1 d D U P B 2
H24C H 0.094277 0.851419 -0.440730 0.065 Uiso 0.251(4) 1 calc R U P B 2
H24D H 0.192869 0.791787 -0.408290 0.065 Uiso 0.251(4) 1 calc R U P B 2
C25B C 0.0991(18) 0.740(2) -0.3404(18) 0.058(3) Uani 0.251(4) 1 d D U P B 2
H25C H 0.145772 0.717827 -0.290729 0.070 Uiso 0.251(4) 1 calc R U P B 2
H25D H 0.081180 0.666862 -0.372968 0.070 Uiso 0.251(4) 1 calc R U P B 2

loop_
_atom_site_aniso_label
_atom_site_aniso_U_11
_atom_site_aniso_U_22
_atom_site_aniso_U_33
_atom_site_aniso_U_23
_atom_site_aniso_U_13
_atom_site_aniso_U_12
N1 0.0322(11) 0.0278(10) 0.0179(9) -0.0017(8) 0.0083(9) -0.0019(9)
N2 0.0347(12) 0.0294(11) 0.0177(9) 0.0006(8) 0.0075(9) 0.0040(9)
N3 0.0321(11) 0.0286(11) 0.0214(10) 0.0009(8) 0.0081(9) 0.0025(9)
Zn1 0.04233(19) 0.03107(16) 0.01532(14) -0.00095(11) 0.01100(13) 0.00178(13)
Br1 0.04662(18) 0.03936(16) 0.02814(15) -0.00216(11) 0.01778(13) -0.00273(12)
Br2 0.0607(2) 0.0530(2) 0.02130(14) -0.00936(12) 0.00949(14) -0.01007(16)
C1 0.0501(18) 0.0290(13) 0.0265(13) -0.0027(10) 0.0141(13) 0.0048(12)
C2 0.0309(13) 0.0286(12) 0.0229(12) -0.0024(9) 0.0082(10) -0.0006(10)
C3 0.0355(14) 0.0280(12) 0.0251(12) 0.0028(10) 0.0096(11) 0.0010(11)
C4 0.0404(15) 0.0336(13) 0.0182(11) 0.0041(10) 0.0095(11) -0.0001(12)
C5 0.0371(14) 0.0342(13) 0.0186(11) -0.0015(10) 0.0120(11) -0.0006(11)
C6 0.0296(12) 0.0262(11) 0.0160(10) -0.0022(8) 0.0076(9) -0.0016(10)
C7 0.0321(13) 0.0288(12) 0.0182(11) -0.0016(9) 0.0094(10) -0.0006(11)
C8 0.0334(13) 0.0300(12) 0.0199(11) -0.0027(9) 0.0101(10) 0.0002(11)
C9 0.0288(13) 0.0299(12) 0.0238(12) -0.0031(10) 0.0102(11) -0.0012(10)
C10 0.0395(15) 0.0299(14) 0.0379(15) -0.0030(11) 0.0153(13) 0.0023(12)
C11 0.061(2) 0.0428(17) 0.0433(18) -0.0104(14) 0.0206(17) 0.0110(16)
C12 0.058(2) 0.0311(15) 0.059(2) -0.0054(14) 0.0241(19) -0.0040(14)
C13 0.0395(17) 0.049(2) 0.061(2) -0.0041(17) 0.0080(16) 0.0150(16)
C14 0.0415(16) 0.0358(14) 0.0217(12) 0.0049(10) 0.0077(12) 0.0031(12)
C15 0.0418(16) 0.0508(18) 0.0247(13) 0.0044(12) 0.0066(12) -0.0002(15)
C16 0.0432(17) 0.0538(19) 0.0273(14) 0.0020(13) 0.0072(13) -0.0024(15)
C17 0.049(2) 0.092(3) 0.0325(16) 0.0000(18) 0.0057(15) -0.014(2)
B1 0.0370(16) 0.0503(18) 0.0371(16) -0.0024(14) 0.0101(13) -0.0022(15)
C18 0.0376(18) 0.060(2) 0.0361(18) -0.0082(17) 0.0078(15) 0.0048(18)
C19 0.061(3) 0.067(3) 0.056(3) -0.017(3) 0.004(3) 0.007(3)
C20 0.063(3) 0.075(3) 0.070(3) -0.021(3) -0.003(3) 0.001(3)
C21 0.042(2) 0.079(3) 0.053(3) -0.009(3) 0.004(2) -0.007(3)
C22 0.0367(18) 0.063(2) 0.0396(19) -0.0069(18) 0.0101(16) 0.0016(18)
C23 0.056(3) 0.060(3) 0.043(3) -0.003(2) 0.006(2) 0.007(2)
C24 0.058(3) 0.061(3) 0.039(2) 0.0034(19) 0.011(2) -0.008(2)
C25 0.041(2) 0.078(3) 0.043(3) -0.001(2) 0.013(2) -0.006(2)
B1B 0.0370(16) 0.0503(18) 0.0371(16) -0.0024(14) 0.0101(13) -0.0022(15)
C18B 0.047(3) 0.066(3) 0.047(3) -0.004(3) 0.009(3) -0.003(3)
C19B 0.046(4) 0.072(5) 0.052(4) -0.010(4) 0.004(4) -0.006(4)
C20B 0.048(4) 0.070(4) 0.050(4) -0.001(4) 0.005(4) -0.001(4)
C21B 0.051(4) 0.061(4) 0.041(5) 0.003(4) 0.008(4) -0.004(4)
C22B 0.047(3) 0.061(3) 0.040(3) 0.000(3) 0.008(3) -0.003(3)
C23B 0.046(4) 0.071(4) 0.043(4) 0.000(4) 0.012(4) -0.003(4)
C24B 0.047(4) 0.070(4) 0.047(4) -0.003(4) 0.013(4) 0.004(4)
C25B 0.052(4) 0.066(5) 0.054(5) -0.009(4) 0.006(4) 0.003(4)

loop_
_atom_type_symbol
_atom_type_description
_atom_type_scat_dispersion_real
_atom_type_scat_dispersion_imag
_atom_type_scat_source
C C 0.0033 0.0016 'International Tables Vol C Tables 4.2.6.8 and 6.1.1.4'
H H 0.0000 0.0000 'International Tables Vol C Tables 4.2.6.8 and 6.1.1.4'
B B 0.0013 0.0007 'International Tables Vol C Tables 4.2.6.8 and 6.1.1.4'
N N 0.0061 0.0033 'International Tables Vol C Tables 4.2.6.8 and 6.1.1.4'
Zn Zn 0.2839 1.4301 'International Tables Vol C Tables 4.2.6.8 and 6.1.1.4'
Br Br -0.2901 2.4595 'International Tables Vol C Tables 4.2.6.8 and 6.1.1.4'

loop_
_geom_angle_atom_site_label_1
_geom_angle_atom_site_label_2
_geom_angle_atom_site_label_3
_geom_angle
_geom_angle_site_symmetry_1
_geom_angle_site_symmetry_3
_geom_angle_publ_flag
C2 N1 C6 120.3(2) . . ?
C2 N1 Zn1 125.80(16) . . ?
C6 N1 Zn1 113.86(17) . . ?
C7 N2 N3 106.71(19) . . ?
C7 N2 Zn1 113.76(17) . . ?
N3 N2 Zn1 138.76(15) . . ?
N2 N3 C9 111.0(2) . . ?
N2 N3 C14 115.6(2) . . ?
C9 N3 C14 132.6(2) . . ?
N2 Zn1 N1 79.73(8) . . ?
N2 Zn1 Br2 114.84(7) . . ?
N1 Zn1 Br2 113.62(6) . . ?
N2 Zn1 Br1 109.13(6) . . ?
N1 Zn1 Br1 111.68(6) . . ?
Br2 Zn1 Br1 120.660(16) . . ?
C2 C1 H1A 109.5 . . ?
C2 C1 H1B 109.5 . . ?
H1A C1 H1B 109.5 . . ?
C2 C1 H1C 109.5 . . ?
H1A C1 H1C 109.5 . . ?
H1B C1 H1C 109.5 . . ?
N1 C2 C3 120.3(2) . . ?
N1 C2 C1 116.9(2) . . ?
C3 C2 C1 122.7(2) . . ?
C4 C3 C2 119.8(2) . . ?
C4 C3 H3 120.1 . . ?
C2 C3 H3 120.1 . . ?
C3 C4 C5 119.5(2) . . ?
C3 C4 H4 120.3 . . ?
C5 C4 H4 120.3 . . ?
C4 C5 C6 118.6(2) . . ?
C4 C5 H5 120.7 . . ?
C6 C5 H5 120.7 . . ?
N1 C6 C5 121.4(2) . . ?
N1 C6 C7 115.1(2) . . ?
C5 C6 C7 123.5(2) . . ?
N2 C7 C8 109.8(2) . . ?
N2 C7 C6 117.3(2) . . ?
C8 C7 C6 132.8(2) . . ?
C9 C8 C7 106.2(2) . . ?
C9 C8 H8 126.9 . . ?
C7 C8 H8 126.9 . . ?
N3 C9 C8 106.3(2) . . ?
N3 C9 C10 125.2(2) . . ?
C8 C9 C10 128.5(2) . . ?
C9 C10 C13 111.0(3) . . ?
C9 C10 C11 108.1(2) . . ?
C13 C10 C11 108.8(3) . . ?
C9 C10 C12 110.4(2) . . ?
C13 C10 C12 111.3(3) . . ?
C11 C10 C12 107.1(3) . . ?
C10 C11 H11A 109.5 . . ?
C10 C11 H11B 109.5 . . ?
H11A C11 H11B 109.5 . . ?
C10 C11 H11C 109.5 . . ?
H11A C11 H11C 109.5 . . ?
H11B C11 H11C 109.5 . . ?
C10 C12 H12A 109.5 . . ?
C10 C12 H12B 109.5 . . ?
H12A C12 H12B 109.5 . . ?
C10 C12 H12C 109.5 . . ?
H12A C12 H12C 109.5 . . ?
H12B C12 H12C 109.5 . . ?
C10 C13 H13A 109.5 . . ?
C10 C13 H13B 109.5 . . ?
H13A C13 H13B 109.5 . . ?
C10 C13 H13C 109.5 . . ?
H13A C13 H13C 109.5 . . ?
H13B C13 H13C 109.5 . . ?
N3 C14 C15 111.3(2) . . ?
N3 C14 H14A 109.4 . . ?
C15 C14 H14A 109.4 . . ?
N3 C14 H14B 109.4 . . ?
C15 C14 H14B 109.4 . . ?
H14A C14 H14B 108.0 . . ?
C16 C15 C14 113.0(2) . . ?
C16 C15 H15A 109.0 . . ?
C14 C15 H15A 109.0 . . ?
C16 C15 H15B 109.0 . . ?
C14 C15 H15B 109.0 . . ?
H15A C15 H15B 107.8 . . ?
C17 C16 C15 113.0(3) . . ?
C17 C16 H16A 109.0 . . ?
C15 C16 H16A 109.0 . . ?
C17 C16 H16B 109.0 . . ?
C15 C16 H16B 109.0 . . ?
H16A C16 H16B 107.8 . . ?
C16 C17 B1B 119.0(3) . . ?
C16 C17 B1 119.0(3) . . ?
C16 C17 H17A 107.6 . . ?
B1 C17 H17A 107.6 . . ?
C16 C17 H17B 107.6 . . ?
B1 C17 H17B 107.6 . . ?
H17A C17 H17B 107.0 . . ?
C22 B1 C18 113.1(3) . . ?
C22 B1 C17 126.3(3) . . ?
C18 B1 C17 120.5(3) . . ?
B1 C18 C25 102.9(4) . . ?
B1 C18 C19 110.5(5) . . ?
C25 C18 C19 113.1(5) . . ?
B1 C18 H18 110.0 . . ?
C25 C18 H18 110.0 . . ?
C19 C18 H18 110.0 . . ?
C20 C19 C18 117.1(7) . . ?
C20 C19 H19A 108.0 . . ?
C18 C19 H19A 108.0 . . ?
C20 C19 H19B 108.0 . . ?
C18 C19 H19B 108.0 . . ?
H19A C19 H19B 107.3 . . ?
C19 C20 C21 117.5(6) . . ?
C19 C20 H20A 107.9 . . ?
C21 C20 H20A 107.9 . . ?
C19 C20 H20B 107.9 . . ?
C21 C20 H20B 107.9 . . ?
H20A C20 H20B 107.2 . . ?
C20 C21 C22 117.2(7) . . ?
C20 C21 H21A 108.0 . . ?
C22 C21 H21A 108.0 . . ?
C20 C21 H21B 108.0 . . ?
C22 C21 H21B 108.0 . . ?
H21A C21 H21B 107.2 . . ?
C23 C22 B1 100.5(4) . . ?
C23 C22 C21 114.7(5) . . ?
B1 C22 C21 112.1(5) . . ?
C23 C22 H22 109.7 . . ?
B1 C22 H22 109.7 . . ?
C21 C22 H22 109.7 . . ?
C22 C23 C24 113.7(6) . . ?
C22 C23 H23A 108.8 . . ?
C24 C23 H23A 108.8 . . ?
C22 C23 H23B 108.8 . . ?
C24 C23 H23B 108.8 . . ?
H23A C23 H23B 107.7 . . ?
C25 C24 C23 113.8(5) . . ?
C25 C24 H24A 108.8 . . ?
C23 C24 H24A 108.8 . . ?
C25 C24 H24B 108.8 . . ?
C23 C24 H24B 108.8 . . ?
H24A C24 H24B 107.7 . . ?
C24 C25 C18 115.0(6) . . ?
C24 C25 H25A 108.5 . . ?
C18 C25 H25A 108.5 . . ?
C24 C25 H25B 108.5 . . ?
C18 C25 H25B 108.5 . . ?
H25A C25 H25B 107.5 . . ?
C18B B1B C17 134.2(6) . . ?
C18B B1B C22B 110.7(7) . . ?
C17 B1B C22B 114.9(5) . . ?
B1B C18B C19B 111.7(12) . . ?
B1B C18B C25B 97.6(12) . . ?
C19B C18B C25B 114.7(18) . . ?
B1B C18B H18B 110.7 . . ?
C19B C18B H18B 110.7 . . ?
C25B C18B H18B 110.7 . . ?
C20B C19B C18B 114.7(16) . . ?
C20B C19B H19C 108.6 . . ?
C18B C19B H19C 108.6 . . ?
C20B C19B H19D 108.6 . . ?
C18B C19B H19D 108.6 . . ?
H19C C19B H19D 107.6 . . ?
C19B C20B C21B 113.1(17) . . ?
C19B C20B H20C 109.0 . . ?
C21B C20B H20C 109.0 . . ?
C19B C20B H20D 109.0 . . ?
C21B C20B H20D 109.0 . . ?
H20C C20B H20D 107.8 . . ?
C20B C21B C22B 113.3(14) . . ?
C20B C21B H21C 108.9 . . ?
C22B C21B H21C 108.9 . . ?
C20B C21B H21D 108.9 . . ?
C22B C21B H21D 108.9 . . ?
H21C C21B H21D 107.7 . . ?
C21B C22B C23B 112.1(17) . . ?
C21B C22B B1B 113.5(11) . . ?
C23B C22B B1B 100.5(15) . . ?
C21B C22B H22B 110.1 . . ?
C23B C22B H22B 110.1 . . ?
B1B C22B H22B 110.1 . . ?
C22B C23B C24B 111.8(17) . . ?
C22B C23B H23C 109.2 . . ?
C24B C23B H23C 109.2 . . ?
C22B C23B H23D 109.2 . . ?
C24B C23B H23D 109.2 . . ?
H23C C23B H23D 107.9 . . ?
C25B C24B C23B 107.9(15) . . ?
C25B C24B H24C 110.1 . . ?
C23B C24B H24C 110.1 . . ?
C25B C24B H24D 110.1 . . ?
C23B C24B H24D 110.1 . . ?
H24C C24B H24D 108.4 . . ?
C24B C25B C18B 112.0(16) . . ?
C24B C25B H25C 109.2 . . ?
C18B C25B H25C 109.2 . . ?
C24B C25B H25D 109.2 . . ?
C18B C25B H25D 109.2 . . ?
H25C C25B H25D 107.9 . . ?

loop_
_geom_bond_atom_site_label_1
_geom_bond_atom_site_label_2
_geom_bond_distance
_geom_bond_site_symmetry_2
_geom_bond_publ_flag
N1 C2 1.340(3) . ?
N1 C6 1.358(3) . ?
N1 Zn1 2.078(2) . ?
N2 C7 1.342(3) . ?
N2 N3 1.349(3) . ?
N2 Zn1 2.060(2) . ?
N3 C9 1.366(3) . ?
N3 C14 1.473(3) . ?
Zn1 Br2 2.3448(5) . ?
Zn1 Br1 2.3527(5) . ?
C1 C2 1.504(3) . ?
C1 H1A 0.9800 . ?
C1 H1B 0.9800 . ?
C1 H1C 0.9800 . ?
C2 C3 1.396(3) . ?
C3 C4 1.384(4) . ?
C3 H3 0.9500 . ?
C4 C5 1.385(4) . ?
C4 H4 0.9500 . ?
C5 C6 1.388(3) . ?
C5 H5 0.9500 . ?
C6 C7 1.459(4) . ?
C7 C8 1.396(3) . ?
C8 C9 1.387(4) . ?
C8 H8 0.9500 . ?
C9 C10 1.517(4) . ?
C10 C13 1.524(5) . ?
C10 C11 1.537(4) . ?
C10 C12 1.539(4) . ?
C11 H11A 0.9800 . ?
C11 H11B 0.9800 . ?
C11 H11C 0.9800 . ?
C12 H12A 0.9800 . ?
C12 H12B 0.9800 . ?
C12 H12C 0.9800 . ?
C13 H13A 0.9800 . ?
C13 H13B 0.9800 . ?
C13 H13C 0.9800 . ?
C14 C15 1.528(4) . ?
C14 H14A 0.9900 . ?
C14 H14B 0.9900 . ?
C15 C16 1.523(4) . ?
C15 H15A 0.9900 . ?
C15 H15B 0.9900 . ?
C16 C17 1.519(5) . ?
C16 H16A 0.9900 . ?
C16 H16B 0.9900 . ?
C17 B1B 1.572(5) . ?
C17 B1 1.572(5) . ?
C17 H17A 0.9900 . ?
C17 H17B 0.9900 . ?
B1 C22 1.553(6) . ?
B1 C18 1.562(5) . ?
C18 C25 1.569(12) . ?
C18 C19 1.569(9) . ?
C18 H18 1.0000 . ?
C19 C20 1.469(11) . ?
C19 H19A 0.9900 . ?
C19 H19B 0.9900 . ?
C20 C21 1.506(13) . ?
C20 H20A 0.9900 . ?
C20 H20B 0.9900 . ?
C21 C22 1.565(10) . ?
C21 H21A 0.9900 . ?
C21 H21B 0.9900 . ?
C22 C23 1.542(9) . ?
C22 H22 1.0000 . ?
C23 C24 1.555(9) . ?
C23 H23A 0.9900 . ?
C23 H23B 0.9900 . ?
C24 C25 1.504(13) . ?
C24 H24A 0.9900 . ?
C24 H24B 0.9900 . ?
C25 H25A 0.9900 . ?
C25 H25B 0.9900 . ?
B1B C18B 1.565(12) . ?
B1B C22B 1.617(12) . ?
C18B C19B 1.584(18) . ?
C18B C25B 1.59(2) . ?
C18B H18B 1.0000 . ?
C19B C20B 1.476(19) . ?
C19B H19C 0.9900 . ?
C19B H19D 0.9900 . ?
C20B C21B 1.51(2) . ?
C20B H20C 0.9900 . ?
C20B H20D 0.9900 . ?
C21B C22B 1.539(17) . ?
C21B H21C 0.9900 . ?
C21B H21D 0.9900 . ?
C22B C23B 1.542(19) . ?
C22B H22B 1.0000 . ?
C23B C24B 1.58(2) . ?
C23B H23C 0.9900 . ?
C23B H23D 0.9900 . ?
C24B C25B 1.53(2) . ?
C24B H24C 0.9900 . ?
C24B H24D 0.9900 . ?
C25B H25C 0.9900 . ?
C25B H25D 0.9900 . ?

loop_
_geom_torsion_atom_site_label_1
_geom_torsion_atom_site_label_2
_geom_torsion_atom_site_label_3
_geom_torsion_atom_site_label_4
_geom_torsion
_geom_torsion_site_symmetry_1
_geom_torsion_site_symmetry_2
_geom_torsion_site_symmetry_3
_geom_torsion_site_symmetry_4
_geom_torsion_publ_flag
C7 N2 N3 C9 -0.5(3) . . . . ?
Zn1 N2 N3 C9 -169.2(2) . . . . ?
C7 N2 N3 C14 -172.2(2) . . . . ?
Zn1 N2 N3 C14 19.1(4) . . . . ?
C6 N1 C2 C3 0.3(4) . . . . ?
Zn1 N1 C2 C3 -179.9(2) . . . . ?
C6 N1 C2 C1 180.0(2) . . . . ?
Zn1 N1 C2 C1 -0.2(3) . . . . ?
N1 C2 C3 C4 -1.2(4) . . . . ?
C1 C2 C3 C4 179.1(3) . . . . ?
C2 C3 C4 C5 0.8(4) . . . . ?
C3 C4 C5 C6 0.5(4) . . . . ?
C2 N1 C6 C5 1.0(4) . . . . ?
Zn1 N1 C6 C5 -178.8(2) . . . . ?
C2 N1 C6 C7 -178.9(2) . . . . ?
Zn1 N1 C6 C7 1.2(3) . . . . ?
C4 C5 C6 N1 -1.4(4) . . . . ?
C4 C5 C6 C7 178.5(3) . . . . ?
N3 N2 C7 C8 0.7(3) . . . . ?
Zn1 N2 C7 C8 172.55(18) . . . . ?
N3 N2 C7 C6 -177.0(2) . . . . ?
Zn1 N2 C7 C6 -5.1(3) . . . . ?
N1 C6 C7 N2 2.6(4) . . . . ?
C5 C6 C7 N2 -177.3(3) . . . . ?
N1 C6 C7 C8 -174.4(3) . . . . ?
C5 C6 C7 C8 5.7(5) . . . . ?
N2 C7 C8 C9 -0.6(3) . . . . ?
C6 C7 C8 C9 176.6(3) . . . . ?
N2 N3 C9 C8 0.1(3) . . . . ?
C14 N3 C9 C8 169.9(3) . . . . ?
N2 N3 C9 C10 177.8(2) . . . . ?
C14 N3 C9 C10 -12.5(5) . . . . ?
C7 C8 C9 N3 0.3(3) . . . . ?
C7 C8 C9 C10 -177.3(3) . . . . ?
N3 C9 C10 C13 64.7(3) . . . . ?
C8 C9 C10 C13 -118.2(3) . . . . ?
N3 C9 C10 C11 -176.1(3) . . . . ?
C8 C9 C10 C11 1.1(4) . . . . ?
N3 C9 C10 C12 -59.2(4) . . . . ?
C8 C9 C10 C12 117.9(3) . . . . ?
N2 N3 C14 C15 73.5(3) . . . . ?
C9 N3 C14 C15 -96.0(4) . . . . ?
N3 C14 C15 C16 -165.3(3) . . . . ?
C14 C15 C16 C17 -177.4(3) . . . . ?
C15 C16 C17 B1B -165.3(3) . . . . ?
C15 C16 C17 B1 -165.3(3) . . . . ?
C16 C17 B1 C22 -133.0(4) . . . . ?
C16 C17 B1 C18 44.9(6) . . . . ?
C22 B1 C18 C25 68.5(6) . . . . ?
C17 B1 C18 C25 -109.7(6) . . . . ?
C22 B1 C18 C19 -52.6(6) . . . . ?
C17 B1 C18 C19 129.3(5) . . . . ?
B1 C18 C19 C20 46.4(8) . . . . ?
C25 C18 C19 C20 -68.3(10) . . . . ?
C18 C19 C20 C21 -37.8(11) . . . . ?
C19 C20 C21 C22 34.4(11) . . . . ?
C18 B1 C22 C23 -72.3(5) . . . . ?
C17 B1 C22 C23 105.8(5) . . . . ?
C18 B1 C22 C21 50.0(7) . . . . ?
C17 B1 C22 C21 -131.9(6) . . . . ?
C20 C21 C22 C23 73.6(8) . . . . ?
C20 C21 C22 B1 -40.2(9) . . . . ?
B1 C22 C23 C24 58.8(5) . . . . ?
C21 C22 C23 C24 -61.7(8) . . . . ?
C22 C23 C24 C25 -50.0(8) . . . . ?
C23 C24 C25 C18 45.2(9) . . . . ?
B1 C18 C25 C24 -51.3(7) . . . . ?
C19 C18 C25 C24 67.9(8) . . . . ?
C16 C17 B1B C18B 141.4(8) . . . . ?
C16 C17 B1B C22B -45.1(7) . . . . ?
C17 B1B C18B C19B 126.3(18) . . . . ?
C22B B1B C18B C19B -47.4(19) . . . . ?
C17 B1B C18B C25B -113.2(12) . . . . ?
C22B B1B C18B C25B 73.1(13) . . . . ?
B1B C18B C19B C20B -1(3) . . . . ?
C25B C18B C19B C20B -110(3) . . . . ?
C18B C19B C20B C21B 53(3) . . . . ?
C19B C20B C21B C22B -54(3) . . . . ?
C20B C21B C22B C23B 116(2) . . . . ?
C20B C21B C22B B1B 3(2) . . . . ?
C18B B1B C22B C21B 46.8(16) . . . . ?
C17 B1B C22B C21B -128.1(14) . . . . ?
C18B B1B C22B C23B -73.0(14) . . . . ?
C17 B1B C22B C23B 112.0(13) . . . . ?
C21B C22B C23B C24B -60(3) . . . . ?
B1B C22B C23B C24B 61(2) . . . . ?
C22B C23B C24B C25B -59(3) . . . . ?
C23B C24B C25B C18B 62(2) . . . . ?
B1B C18B C25B C24B -66.5(19) . . . . ?
C19B C18B C25B C24B 52(3) . . . . ?
